data_2213758
loop_
_publ_author_name
'Liang, Zu-Pei'
'Li, Jian'
'Yang, Hua'

_publ_section_title <i>N</i>^2^,<i>N</i>^4^,1-Tribenzyl-2,5-dimethyl-3-oxopyrrolidine-2,4-dicarboxamide
_journal_issue 6
_journal_name_full 'Acta Crystallographica Section E'
_journal_page_first o2817
_journal_page_last o2818
_journal_paper_doi 10.1107/S1600536807021290
_journal_volume 63
_journal_year 2007
_chemical_formula_iupac 'C29 H29 N3 O3'
_chemical_formula_moiety 'C29 H29 N3 O3'
_chemical_formula_sum 'C29 H29 N3 O3'
_chemical_formula_weight 467.55
_chemical_name_systematic
;
N^2^,N^4^,1-tribenzyl-2,5-dimethyl-3-oxopyrrolidine-2,4-dicarboxamide
;
_space_group_IT_number 2
_symmetry_cell_setting triclinic
_symmetry_space_group_name_Hall '-P 1'
_symmetry_space_group_name_H-M 'P -1'
_atom_sites_solution_hydrogens geom
_atom_sites_solution_primary direct
_atom_sites_solution_secondary difmap
_cell_angle_alpha 105.096(4)
_cell_angle_beta 115.367(4)
_cell_angle_gamma 93.651(4)
_cell_formula_units_Z 2
_cell_length_a 10.527(2)
_cell_length_b 11.611(3)
_cell_length_c 11.872(3)
_cell_measurement_reflns_used 2053
_cell_measurement_temperature 294(2)
_cell_measurement_theta_max 25.5
_cell_measurement_theta_min 2.2
_cell_volume 1240.1(5)
_computing_cell_refinement 'SAINT (Bruker, 1997)'
_computing_data_collection 'SMART (Bruker, 1997)'
_computing_data_reduction SAINT
_computing_molecular_graphics 'SHELXTL (Bruker, 1997)'
_computing_publication_material SHELXTL
_computing_structure_refinement 'SHELXL97 (Sheldrick, 1997)'
_computing_structure_solution 'SHELXS97 (Sheldrick, 1997)'
_diffrn_ambient_temperature 294(2)
_diffrn_measured_fraction_theta_full 0.993
_diffrn_measured_fraction_theta_max 0.993
_diffrn_measurement_device_type 'Bruker SMART CCD area detector'
_diffrn_measurement_method '\f and \w scans'
_diffrn_radiation_monochromator graphite
_diffrn_radiation_source 'fine-focus sealed tube'
_diffrn_radiation_type MoK\a
_diffrn_radiation_wavelength 0.71073
_diffrn_reflns_av_R_equivalents 0.020
_diffrn_reflns_av_sigmaI/netI 0.044
_diffrn_reflns_limit_h_max 12
_diffrn_reflns_limit_h_min -12
_diffrn_reflns_limit_k_max 13
_diffrn_reflns_limit_k_min -12
_diffrn_reflns_limit_l_max 9
_diffrn_reflns_limit_l_min -14
_diffrn_reflns_number 6416
_diffrn_reflns_theta_full 25.0
_diffrn_reflns_theta_max 25.0
_diffrn_reflns_theta_min 2.0
_diffrn_standards_number 0
_exptl_absorpt_coefficient_mu 0.082
_exptl_absorpt_correction_T_max 0.984
_exptl_absorpt_correction_T_min 0.981
_exptl_absorpt_correction_type multi-scan
_exptl_absorpt_process_details '(SADABS; Bruker, 1997)'
_exptl_crystal_colour colourless
_exptl_crystal_density_diffrn 1.252
_exptl_crystal_density_method 'not measured'
_exptl_crystal_description plate
_exptl_crystal_F_000 496
_exptl_crystal_size_max 0.24
_exptl_crystal_size_mid 0.22
_exptl_crystal_size_min 0.20
_refine_diff_density_max 0.19
_refine_diff_density_min -0.17
_refine_ls_extinction_method none
_refine_ls_goodness_of_fit_ref 1.03
_refine_ls_hydrogen_treatment mixed
_refine_ls_matrix_type full
_refine_ls_number_parameters 326
_refine_ls_number_reflns 4339
_refine_ls_number_restraints 0
_refine_ls_restrained_S_all 1.03
_refine_ls_R_factor_all 0.077
_refine_ls_R_factor_gt 0.044
_refine_ls_shift/su_max 0.000
_refine_ls_shift/su_mean 0.000
_refine_ls_structure_factor_coef Fsqd
_refine_ls_weighting_details 'calc w=1/[\s^2^(Fo^2^)+(0.0525P)^2^+0.178P] where P=(Fo^2^+2Fc^2^)/3'
_refine_ls_weighting_scheme calc
_refine_ls_wR_factor_gt 0.100
_refine_ls_wR_factor_ref 0.119
_reflns_number_gt 2904
_reflns_number_total 4339
_reflns_threshold_expression I>2\s(I)
_cod_data_source_file ez2072.cif
_cod_data_source_block I
_cod_depositor_comments
;
The following automatic conversions were performed:
'_symmetry_cell_setting' value 'Triclinic' changed to 'triclinic'
according to '/home/saulius/struct/CIF-dictionaries/cif_core.dic'
dictionary named 'cif_core.dic' version 2.4.1 from 2010-06-29.

Automatic conversion script
Id: cif_fix_enum 1527 2010-12-29 10:47:43Z saulius 

The following automatic conversions were performed:

'_symmetry_cell_setting' value 'Triclinic' changed to 'triclinic'
according to /home/saulius/struct/CIF-dictionaries/cif_core.dic
dictionary named 'cif_core.dic' version 2.4.1 from 2010-06-29.

Automatic conversion script
Id: cif_fix_values 1715 2011-07-08 13:25:40Z adriana 
;
_cod_original_cell_volume 1240.0(5)
_cod_database_code 2213758
_cod_database_fobs_code 2213758

loop_
_symmetry_equiv_pos_as_xyz
'x, y, z'
'-x, -y, -z'

loop_
_atom_site_type_symbol
_atom_site_label
_atom_site_fract_x
_atom_site_fract_y
_atom_site_fract_z
_atom_site_U_iso_or_equiv
_atom_site_adp_type
_atom_site_calc_flag
_atom_site_refinement_flags
_atom_site_occupancy
O O1 0.48122(14) 0.91284(12) 0.84242(14) 0.0513(4) Uani d . 1
N N2 0.23915(18) 0.87445(14) 0.73334(17) 0.0421(4) Uani d . 1
O O2 0.45990(14) 1.02883(13) 0.61438(13) 0.0516(4) Uani d . 1
N N3 0.27724(19) 1.06897(16) 0.38074(16) 0.0451(4) Uani d . 1
O O3 0.06184(14) 1.10658(13) 0.36069(13) 0.0486(4) Uani d . 1
N N1 0.24305(15) 1.12155(13) 0.76556(14) 0.0349(4) Uani d . 1
C C1 0.3525(2) 1.30730(19) 1.1038(2) 0.0509(6) Uani d . 1
H H1 0.3589 1.2421 1.1365 0.061 Uiso calc R 1
C C2 0.4143(3) 1.4247(2) 1.1902(2) 0.0618(6) Uani d . 1
H H2 0.4629 1.4377 1.2803 0.074 Uiso calc R 1
C C3 0.4043(3) 1.5210(2) 1.1439(2) 0.0707(7) Uani d . 1
H H3 0.4444 1.5998 1.2021 0.085 Uiso calc R 1
C C4 0.3349(3) 1.5012(2) 1.0111(3) 0.0767(8) Uani d . 1
H H4 0.3280 1.5668 0.9790 0.092 Uiso calc R 1
C C5 0.2751(2) 1.38454(19) 0.9248(2) 0.0592(6) Uani d . 1
H H5 0.2296 1.3722 0.8348 0.071 Uiso calc R 1
C C6 0.2817(2) 1.28605(16) 0.96971(19) 0.0387(5) Uani d . 1
C C7 0.2127(2) 1.15667(17) 0.87814(19) 0.0415(5) Uani d . 1
H H7A 0.2452 1.1013 0.9285 0.050 Uiso calc R 1
H H7B 0.1096 1.1465 0.8452 0.050 Uiso calc R 1
C C8 0.17063(19) 1.13498(15) 0.64650(18) 0.0337(4) Uani d . 1
C C9 0.23820(18) 1.10043(15) 0.56809(17) 0.0343(4) Uani d . 1
C C10 0.36709(19) 1.06470(16) 0.64357(18) 0.0358(4) Uani d . 1
C C11 0.37406(18) 1.07586(16) 0.77825(17) 0.0338(4) Uani d . 1
C C12 0.5107(2) 1.16231(18) 0.88905(19) 0.0453(5) Uani d . 1
H H12A 0.5113 1.2422 0.8802 0.068 Uiso calc R 1
H H12B 0.5926 1.1336 0.8847 0.068 Uiso calc R 1
H H12C 0.5146 1.1656 0.9721 0.068 Uiso calc R 1
C C13 0.3694(2) 0.94705(17) 0.79057(18) 0.0371(5) Uani d . 1
C C14 0.2224(2) 0.74830(17) 0.7301(2) 0.0486(5) Uani d . 1
H H14A 0.1289 0.7238 0.7233 0.058 Uiso calc R 1
H H14B 0.2940 0.7435 0.8131 0.058 Uiso calc R 1
C C15 0.2354(2) 0.65828(18) 0.6205(2) 0.0456(5) Uani d . 1
C C16 0.2955(3) 0.6908(2) 0.5479(2) 0.0645(7) Uani d . 1
H H16 0.3279 0.7727 0.5637 0.077 Uiso calc R 1
C C17 0.3083(3) 0.6022(3) 0.4509(3) 0.0860(9) Uani d . 1
H H17 0.3487 0.6252 0.4021 0.103 Uiso calc R 1
C C18 0.2620(3) 0.4820(3) 0.4272(3) 0.0930(10) Uani d . 1
H H18 0.2710 0.4231 0.3624 0.112 Uiso calc R 1
C C19 0.2028(3) 0.4484(2) 0.4980(3) 0.0951(10) Uani d . 1
H H19 0.1713 0.3663 0.4818 0.114 Uiso calc R 1
C C20 0.1891(3) 0.5356(2) 0.5941(3) 0.0715(7) Uani d . 1
H H20 0.1480 0.5115 0.6420 0.086 Uiso calc R 1
C C21 0.0346(2) 1.18123(18) 0.6097(2) 0.0438(5) Uani d . 1
H H21A -0.0451 1.1150 0.5499 0.066 Uiso calc R 1
H H21B 0.0365 1.2416 0.5682 0.066 Uiso calc R 1
H H21C 0.0246 1.2169 0.6873 0.066 Uiso calc R 1
C C22 0.1841(2) 1.09320(16) 0.42908(18) 0.0360(4) Uani d . 1
C C23 0.2392(2) 1.04474(19) 0.24262(18) 0.0457(5) Uani d . 1
H H23A 0.3250 1.0680 0.2357 0.055 Uiso calc R 1
H H23B 0.1728 1.0958 0.2081 0.055 Uiso calc R 1
C C24 0.1720(2) 0.91416(19) 0.1584(2) 0.0436(5) Uani d . 1
C C25 0.1013(2) 0.8852(2) 0.0219(2) 0.0555(6) Uani d . 1
H H25 0.0963 0.9467 -0.0158 0.067 Uiso calc R 1
C C26 0.0386(3) 0.7662(3) -0.0579(2) 0.0704(7) Uani d . 1
H H26 -0.0095 0.7486 -0.1488 0.085 Uiso calc R 1
C C27 0.0467(3) 0.6747(3) -0.0047(3) 0.0811(8) Uani d . 1
H H27 0.0043 0.5947 -0.0588 0.097 Uiso calc R 1
C C28 0.1185(3) 0.7014(2) 0.1301(3) 0.0751(7) Uani d . 1
H H28 0.1247 0.6391 0.1670 0.090 Uiso calc R 1
C C29 0.1807(2) 0.8197(2) 0.2104(2) 0.0549(6) Uani d . 1
H H29 0.2295 0.8363 0.3010 0.066 Uiso calc R 1
H H2A 0.162(2) 0.9039(17) 0.7053(19) 0.048(6) Uiso d . 1
H H3A 0.358(2) 1.0527(18) 0.430(2) 0.055(7) Uiso d . 1

loop_
_atom_site_aniso_label
_atom_site_aniso_U_11
_atom_site_aniso_U_22
_atom_site_aniso_U_33
_atom_site_aniso_U_12
_atom_site_aniso_U_13
_atom_site_aniso_U_23
O1 0.0424(8) 0.0579(9) 0.0613(9) 0.0211(7) 0.0226(7) 0.0309(8)
N2 0.0398(10) 0.0375(10) 0.0512(11) 0.0104(8) 0.0220(9) 0.0154(8)
O2 0.0413(8) 0.0826(11) 0.0456(8) 0.0289(8) 0.0263(7) 0.0286(8)
N3 0.0363(10) 0.0687(12) 0.0386(10) 0.0201(9) 0.0193(8) 0.0244(9)
O3 0.0348(8) 0.0706(10) 0.0461(8) 0.0192(7) 0.0177(7) 0.0269(7)
N1 0.0367(9) 0.0354(8) 0.0372(9) 0.0097(7) 0.0206(7) 0.0120(7)
C1 0.0640(14) 0.0505(13) 0.0489(13) 0.0216(11) 0.0317(12) 0.0203(11)
C2 0.0705(16) 0.0668(16) 0.0433(13) 0.0168(13) 0.0264(12) 0.0088(12)
C3 0.0907(19) 0.0490(15) 0.0597(16) 0.0052(13) 0.0332(15) 0.0022(12)
C4 0.116(2) 0.0414(14) 0.0650(17) 0.0089(14) 0.0358(17) 0.0169(12)
C5 0.0813(17) 0.0460(13) 0.0434(13) 0.0089(12) 0.0229(12) 0.0149(11)
C6 0.0430(11) 0.0393(11) 0.0430(12) 0.0154(9) 0.0268(10) 0.0140(9)
C7 0.0465(12) 0.0433(11) 0.0471(12) 0.0121(9) 0.0305(10) 0.0172(9)
C8 0.0327(10) 0.0283(10) 0.0387(11) 0.0036(8) 0.0161(9) 0.0097(8)
C9 0.0312(10) 0.0368(10) 0.0367(10) 0.0079(8) 0.0163(9) 0.0130(8)
C10 0.0320(10) 0.0399(11) 0.0375(11) 0.0072(8) 0.0175(9) 0.0128(9)
C11 0.0298(10) 0.0394(11) 0.0348(10) 0.0089(8) 0.0159(8) 0.0135(8)
C12 0.0398(11) 0.0486(12) 0.0411(11) 0.0044(9) 0.0161(10) 0.0104(10)
C13 0.0391(12) 0.0435(11) 0.0348(11) 0.0131(9) 0.0207(9) 0.0141(9)
C14 0.0585(13) 0.0392(12) 0.0515(13) 0.0058(10) 0.0295(11) 0.0136(10)
C15 0.0407(11) 0.0428(12) 0.0459(12) 0.0097(9) 0.0152(10) 0.0106(10)
C16 0.0886(18) 0.0552(14) 0.0589(15) 0.0221(13) 0.0417(14) 0.0172(12)
C17 0.116(2) 0.086(2) 0.0731(18) 0.0303(18) 0.0612(18) 0.0191(16)
C18 0.099(2) 0.072(2) 0.089(2) 0.0135(17) 0.050(2) -0.0133(17)
C19 0.100(2) 0.0499(16) 0.123(3) 0.0000(15) 0.063(2) -0.0067(17)
C20 0.0744(17) 0.0461(14) 0.0915(19) 0.0011(12) 0.0459(16) 0.0072(13)
C21 0.0392(11) 0.0491(12) 0.0503(12) 0.0152(9) 0.0246(10) 0.0184(10)
C22 0.0340(11) 0.0369(11) 0.0402(11) 0.0082(8) 0.0178(9) 0.0156(9)
C23 0.0427(12) 0.0664(14) 0.0415(12) 0.0195(10) 0.0231(10) 0.0300(11)
C24 0.0345(11) 0.0631(14) 0.0455(12) 0.0169(10) 0.0254(10) 0.0227(11)
C25 0.0482(13) 0.0810(17) 0.0480(13) 0.0230(12) 0.0273(11) 0.0259(13)
C26 0.0584(15) 0.092(2) 0.0505(14) 0.0197(15) 0.0252(13) 0.0051(15)
C27 0.0766(19) 0.0662(18) 0.087(2) 0.0146(15) 0.0367(17) 0.0059(16)
C28 0.0806(18) 0.0672(18) 0.087(2) 0.0195(14) 0.0438(17) 0.0285(16)
C29 0.0541(13) 0.0673(16) 0.0554(14) 0.0194(12) 0.0316(12) 0.0257(12)

loop_
_atom_type_symbol
_atom_type_description
_atom_type_scat_dispersion_real
_atom_type_scat_dispersion_imag
_atom_type_scat_source
C C 0.0033 0.0016 'International Tables Vol C Tables 4.2.6.8 and 6.1.1.4'
H H 0.0000 0.0000 'International Tables Vol C Tables 4.2.6.8 and 6.1.1.4'
N N 0.0061 0.0033 'International Tables Vol C Tables 4.2.6.8 and 6.1.1.4'
O O 0.0106 0.0060 'International Tables Vol C Tables 4.2.6.8 and 6.1.1.4'

loop_
_geom_angle_atom_site_label_1
_geom_angle_atom_site_label_2
_geom_angle_atom_site_label_3
_geom_angle
C13 N2 C14 121.62(18)
C13 N2 H2A 120.7(13)
C14 N2 H2A 117.3(13)
C22 N3 C23 123.10(17)
C22 N3 H3A 118.6(14)
C23 N3 H3A 117.2(14)
C8 N1 C7 128.18(15)
C8 N1 C11 110.83(15)
C7 N1 C11 120.72(14)
C6 C1 C2 120.7(2)
C6 C1 H1 119.6
C2 C1 H1 119.6
C3 C2 C1 120.3(2)
C3 C2 H2 119.9
C1 C2 H2 119.9
C2 C3 C4 119.6(2)
C2 C3 H3 120.2
C4 C3 H3 120.2
C3 C4 C5 120.3(2)
C3 C4 H4 119.9
C5 C4 H4 119.9
C6 C5 C4 121.0(2)
C6 C5 H5 119.5
C4 C5 H5 119.5
C5 C6 C1 118.05(19)
C5 C6 C7 122.64(18)
C1 C6 C7 119.31(17)
N1 C7 C6 115.00(15)
N1 C7 H7A 108.5
C6 C7 H7A 108.5
N1 C7 H7B 108.5
C6 C7 H7B 108.5
H7A C7 H7B 107.5
N1 C8 C9 111.96(15)
N1 C8 C21 121.26(17)
C9 C8 C21 126.78(17)
C8 C9 C10 107.90(16)
C8 C9 C22 127.03(16)
C10 C9 C22 124.95(17)
O2 C10 C9 130.26(17)
O2 C10 C11 122.42(16)
C9 C10 C11 107.32(15)
N1 C11 C12 113.24(15)
N1 C11 C10 101.96(13)
C12 C11 C10 110.84(15)
N1 C11 C13 112.67(15)
C12 C11 C13 110.69(15)
C10 C11 C13 106.95(14)
C11 C12 H12A 109.5
C11 C12 H12B 109.5
H12A C12 H12B 109.5
C11 C12 H12C 109.5
H12A C12 H12C 109.5
H12B C12 H12C 109.5
O1 C13 N2 123.26(18)
O1 C13 C11 119.70(17)
N2 C13 C11 116.83(16)
N2 C14 C15 115.90(17)
N2 C14 H14A 108.3
C15 C14 H14A 108.3
N2 C14 H14B 108.3
C15 C14 H14B 108.3
H14A C14 H14B 107.4
C16 C15 C20 118.0(2)
C16 C15 C14 123.68(19)
C20 C15 C14 118.3(2)
C15 C16 C17 120.5(2)
C15 C16 H16 119.8
C17 C16 H16 119.8
C18 C17 C16 120.3(3)
C18 C17 H17 119.8
C16 C17 H17 119.8
C19 C18 C17 119.9(3)
C19 C18 H18 120.0
C17 C18 H18 120.0
C18 C19 C20 120.2(3)
C18 C19 H19 119.9
C20 C19 H19 119.9
C19 C20 C15 121.1(3)
C19 C20 H20 119.5
C15 C20 H20 119.5
C8 C21 H21A 109.5
C8 C21 H21B 109.5
H21A C21 H21B 109.5
C8 C21 H21C 109.5
H21A C21 H21C 109.5
H21B C21 H21C 109.5
O3 C22 N3 122.09(18)
O3 C22 C9 123.22(17)
N3 C22 C9 114.69(16)
N3 C23 C24 114.54(16)
N3 C23 H23A 108.6
C24 C23 H23A 108.6
N3 C23 H23B 108.6
C24 C23 H23B 108.6
H23A C23 H23B 107.6
C29 C24 C25 117.8(2)
C29 C24 C23 122.76(19)
C25 C24 C23 119.45(19)
C26 C25 C24 120.8(2)
C26 C25 H25 119.6
C24 C25 H25 119.6
C27 C26 C25 120.5(2)
C27 C26 H26 119.8
C25 C26 H26 119.8
C26 C27 C28 119.5(3)
C26 C27 H27 120.3
C28 C27 H27 120.3
C29 C28 C27 120.4(3)
C29 C28 H28 119.8
C27 C28 H28 119.8
C28 C29 C24 121.0(2)
C28 C29 H29 119.5
C24 C29 H29 119.5

loop_
_geom_bond_atom_site_label_1
_geom_bond_atom_site_label_2
_geom_bond_distance
O1 C13 1.220(2)
N2 C13 1.345(2)
N2 C14 1.452(2)
N2 H2A 0.87(2)
O2 C10 1.231(2)
N3 C22 1.343(2)
N3 C23 1.453(2)
N3 H3A 0.87(2)
O3 C22 1.239(2)
N1 C8 1.345(2)
N1 C7 1.467(2)
N1 C11 1.471(2)
C1 C6 1.380(3)
C1 C2 1.386(3)
C1 H1 0.9300
C2 C3 1.359(3)
C2 H2 0.9300
C3 C4 1.369(3)
C3 H3 0.9300
C4 C5 1.377(3)
C4 H4 0.9300
C5 C6 1.376(3)
C5 H5 0.9300
C6 C7 1.516(3)
C7 H7A 0.9700
C7 H7B 0.9700
C8 C9 1.394(2)
C8 C21 1.488(2)
C9 C10 1.428(2)
C9 C22 1.473(3)
C10 C11 1.539(3)
C11 C12 1.521(3)
C11 C13 1.540(3)
C12 H12A 0.9600
C12 H12B 0.9600
C12 H12C 0.9600
C14 C15 1.505(3)
C14 H14A 0.9700
C14 H14B 0.9700
C15 C16 1.376(3)
C15 C20 1.383(3)
C16 C17 1.391(3)
C16 H16 0.9300
C17 C18 1.363(4)
C17 H17 0.9300
C18 C19 1.355(4)
C18 H18 0.9300
C19 C20 1.381(4)
C19 H19 0.9300
C20 H20 0.9300
C21 H21A 0.9600
C21 H21B 0.9600
C21 H21C 0.9600
C23 C24 1.505(3)
C23 H23A 0.9700
C23 H23B 0.9700
C24 C29 1.382(3)
C24 C25 1.394(3)
C25 C26 1.382(3)
C25 H25 0.9300
C26 C27 1.361(4)
C26 H26 0.9300
C27 C28 1.380(4)
C27 H27 0.9300
C28 C29 1.375(3)
C28 H28 0.9300
C29 H29 0.9300

loop_
_geom_hbond_atom_site_label_D
_geom_hbond_atom_site_label_H
_geom_hbond_atom_site_label_A
_geom_hbond_site_symmetry_A
_geom_hbond_distance_DH
_geom_hbond_distance_HA
_geom_hbond_distance_DA
_geom_hbond_angle_DHA
N3 H3A O2 2_676 0.87(2) 2.38(2) 3.041(2) 132.7(17)
N3 H3A O2 . 0.87(2) 2.09(2) 2.797(2) 138.3(19)
N2 H2A O3 2_576 0.87(2) 2.12(2) 2.919(2) 152.4(18)

loop_
_geom_torsion_atom_site_label_1
_geom_torsion_atom_site_label_2
_geom_torsion_atom_site_label_3
_geom_torsion_atom_site_label_4
_geom_torsion
C6 C1 C2 C3 0.9(4)
C1 C2 C3 C4 -1.1(4)
C2 C3 C4 C5 0.2(4)
C3 C4 C5 C6 1.1(4)
C4 C5 C6 C1 -1.3(3)
C4 C5 C6 C7 177.8(2)
C2 C1 C6 C5 0.4(3)
C2 C1 C6 C7 -178.78(19)
C8 N1 C7 C6 -88.2(2)
C11 N1 C7 C6 85.2(2)
C5 C6 C7 N1 47.9(3)
C1 C6 C7 N1 -133.03(19)
C7 N1 C8 C9 174.83(16)
C11 N1 C8 C9 0.9(2)
C7 N1 C8 C21 -5.5(3)
C11 N1 C8 C21 -179.42(15)
N1 C8 C9 C10 -1.7(2)
C21 C8 C9 C10 178.66(17)
N1 C8 C9 C22 174.53(16)
C21 C8 C9 C22 -5.2(3)
C8 C9 C10 O2 -179.36(19)
C22 C9 C10 O2 4.4(3)
C8 C9 C10 C11 1.72(19)
C22 C9 C10 C11 -174.57(16)
C8 N1 C11 C12 119.33(17)
C7 N1 C11 C12 -55.1(2)
C8 N1 C11 C10 0.21(18)
C7 N1 C11 C10 -174.26(14)
C8 N1 C11 C13 -114.08(17)
C7 N1 C11 C13 71.4(2)
O2 C10 C11 N1 179.80(17)
C9 C10 C11 N1 -1.17(18)
O2 C10 C11 C12 59.0(2)
C9 C10 C11 C12 -121.98(16)
O2 C10 C11 C13 -61.7(2)
C9 C10 C11 C13 117.28(16)
C14 N2 C13 O1 0.4(3)
C14 N2 C13 C11 175.29(17)
N1 C11 C13 O1 -156.61(16)
C12 C11 C13 O1 -28.7(2)
C10 C11 C13 O1 92.2(2)
N1 C11 C13 N2 28.3(2)
C12 C11 C13 N2 156.28(17)
C10 C11 C13 N2 -82.89(19)
C13 N2 C14 C15 -83.9(2)
N2 C14 C15 C16 16.8(3)
N2 C14 C15 C20 -165.65(19)
C20 C15 C16 C17 0.2(4)
C14 C15 C16 C17 177.8(2)
C15 C16 C17 C18 -0.3(4)
C16 C17 C18 C19 0.2(5)
C17 C18 C19 C20 0.1(5)
C18 C19 C20 C15 -0.2(5)
C16 C15 C20 C19 0.0(4)
C14 C15 C20 C19 -177.7(2)
C23 N3 C22 O3 -6.2(3)
C23 N3 C22 C9 172.91(17)
C8 C9 C22 O3 -7.3(3)
C10 C9 C22 O3 168.29(17)
C8 C9 C22 N3 173.66(17)
C10 C9 C22 N3 -10.8(3)
C22 N3 C23 C24 -85.4(2)
N3 C23 C24 C29 -16.8(3)
N3 C23 C24 C25 165.18(18)
C29 C24 C25 C26 1.9(3)
C23 C24 C25 C26 -179.99(19)
C24 C25 C26 C27 -1.1(4)
C25 C26 C27 C28 -0.1(4)
C26 C27 C28 C29 0.3(4)
C27 C28 C29 C24 0.6(4)
C25 C24 C29 C28 -1.7(3)
C23 C24 C29 C28 -179.7(2)
